data_2223724
loop_
_publ_author_name
'Manjare, Sudesh T.'
'Butcher, Ray J.'
'Singh, Harkesh B.'

_publ_section_title
;
 <i>N</i>-[2-(2-Bromobenzylamino)phenyl]-<i>N</i>-butylformamide
;
_journal_issue 11
_journal_name_full 'Acta Crystallographica Section E'
_journal_page_first o2826
_journal_paper_doi 10.1107/S1600536809042883
_journal_volume 65
_journal_year 2009
_chemical_formula_iupac 'C18 H21 Br N2 O'
_chemical_formula_moiety 'C18 H21 Br N2 O'
_chemical_formula_sum 'C18 H21 Br N2 O'
_chemical_formula_weight 361.28
_chemical_name_systematic
;
<i>N</i>-[2-(2-Bromobenzylamino)phenyl]-<i>N</i>-butyl-formamide
;
_space_group_IT_number 2
_symmetry_cell_setting triclinic
_symmetry_space_group_name_Hall '-P 1'
_symmetry_space_group_name_H-M 'P -1'
_atom_sites_solution_hydrogens geom
_atom_sites_solution_primary direct
_atom_sites_solution_secondary difmap
_audit_creation_method SHELXL-97
_cell_angle_alpha 87.180(5)
_cell_angle_beta 82.622(5)
_cell_angle_gamma 66.706(5)
_cell_formula_units_Z 4
_cell_length_a 8.7067(4)
_cell_length_b 10.8208(6)
_cell_length_c 19.7480(13)
_cell_measurement_reflns_used 5504
_cell_measurement_temperature 200(2)
_cell_measurement_theta_max 34.6758
_cell_measurement_theta_min 4.5899
_cell_volume 1694.72(18)
_computing_cell_refinement
;
CrysAlis RED (Oxford Diffraction, 2009)
;
_computing_data_collection
;
CrysAlis CCD (Oxford Diffraction, 2009)
;
_computing_data_reduction
;
CrysAlis RED (Oxford Diffraction, 2009)
;
_computing_molecular_graphics 'SHELXTL (Sheldrick, 2008)'
_computing_publication_material 'SHELXTL (Sheldrick, 2008)'
_computing_structure_refinement 'SHELXL97 (Sheldrick, 2008)'
_computing_structure_solution 'SHELXS97 (Sheldrick, 2008)'
_diffrn_ambient_temperature 200(2)
_diffrn_detector_area_resol_mean 10.5081
_diffrn_measured_fraction_theta_full 0.974
_diffrn_measured_fraction_theta_max 0.974
_diffrn_measurement_device_type 'Oxford Diffraction Gemini R'
_diffrn_measurement_method '\w scans'
_diffrn_radiation_monochromator graphite
_diffrn_radiation_source 'Enhance (Mo) X-ray Source'
_diffrn_radiation_type MoK\a
_diffrn_radiation_wavelength 0.71073
_diffrn_reflns_av_R_equivalents 0.0488
_diffrn_reflns_av_sigmaI/netI 0.0653
_diffrn_reflns_limit_h_max 10
_diffrn_reflns_limit_h_min -10
_diffrn_reflns_limit_k_max 12
_diffrn_reflns_limit_k_min -12
_diffrn_reflns_limit_l_max 23
_diffrn_reflns_limit_l_min -20
_diffrn_reflns_number 13877
_diffrn_reflns_theta_full 25.00
_diffrn_reflns_theta_max 25.18
_diffrn_reflns_theta_min 4.60
_diffrn_standards_decay_% <2%
_diffrn_standards_interval_count 50
_diffrn_standards_number 2
_exptl_absorpt_coefficient_mu 2.429
_exptl_absorpt_correction_T_max 1.00000
_exptl_absorpt_correction_T_min 0.47790
_exptl_absorpt_correction_type multi-scan
_exptl_absorpt_process_details
;
(CrysAlis RED; Oxford Diffraction, 2009)
;
_exptl_crystal_colour colorless
_exptl_crystal_density_diffrn 1.416
_exptl_crystal_density_method 'not measured'
_exptl_crystal_description 'thick needle'
_exptl_crystal_F_000 744
_exptl_crystal_size_max 0.49
_exptl_crystal_size_mid 0.28
_exptl_crystal_size_min 0.23
_refine_diff_density_max 1.936
_refine_diff_density_min -0.815
_refine_ls_extinction_method none
_refine_ls_goodness_of_fit_ref 1.098
_refine_ls_hydrogen_treatment constr
_refine_ls_matrix_type full
_refine_ls_number_parameters 399
_refine_ls_number_reflns 5942
_refine_ls_number_restraints 0
_refine_ls_restrained_S_all 1.098
_refine_ls_R_factor_all 0.1320
_refine_ls_R_factor_gt 0.0948
_refine_ls_shift/su_max 0.000
_refine_ls_shift/su_mean 0.000
_refine_ls_structure_factor_coef Fsqd
_refine_ls_weighting_details 'calc w=1/[\s^2^(Fo^2^)+(0.0880P)^2^+17.2920P] where P=(Fo^2^+2Fc^2^)/3'
_refine_ls_weighting_scheme calc
_refine_ls_wR_factor_gt 0.2391
_refine_ls_wR_factor_ref 0.2517
_reflns_number_gt 3799
_reflns_number_total 5942
_reflns_threshold_expression I>2\s(I)
_cod_data_source_file ds2009.cif
_cod_data_source_block I
_cod_original_cell_volume 1694.72(17)
_cod_database_code 2223724
_cod_database_fobs_code 2223724

loop_
_symmetry_equiv_pos_as_xyz
'x, y, z'
'-x, -y, -z'

loop_
_atom_site_type_symbol
_atom_site_label
_atom_site_fract_x
_atom_site_fract_y
_atom_site_fract_z
_atom_site_U_iso_or_equiv
_atom_site_adp_type
_atom_site_calc_flag
_atom_site_refinement_flags
_atom_site_occupancy
_atom_site_disorder_assembly
_atom_site_disorder_group
Br Br1A 0.37929(12) 1.19458(9) 0.60470(6) 0.0425(3) Uani d . 1 . .
O O1A 1.2053(8) 0.4014(6) 0.4756(4) 0.0476(19) Uani d . 1 . .
N N1A 1.1593(9) 0.6243(7) 0.4840(4) 0.0288(16) Uani d . 1 . .
N N2A 0.8719(8) 0.8358(7) 0.5427(4) 0.0299(17) Uani d . 1 . .
H H2AA 0.8683 0.7671 0.5218 0.036 Uiso calc R 1 . .
C C1A 1.2027(11) 0.4980(8) 0.5061(5) 0.033(2) Uani d . 1 . .
H H1AA 1.2355 0.4810 0.5509 0.039 Uiso calc R 1 . .
C C2A 1.1740(10) 0.7226(8) 0.5264(5) 0.0264(19) Uani d . 1 . .
C C3A 1.3288(11) 0.7153(9) 0.5390(5) 0.031(2) Uani d . 1 . .
H H3AA 1.4269 0.6425 0.5202 0.037 Uiso calc R 1 . .
C C4A 1.3465(12) 0.8090(10) 0.5775(5) 0.041(2) Uani d . 1 . .
H H4AA 1.4549 0.8013 0.5860 0.050 Uiso calc R 1 . .
C C5A 1.2051(13) 0.9140(9) 0.6036(5) 0.037(2) Uani d . 1 . .
H H5AA 1.2165 0.9800 0.6302 0.044 Uiso calc R 1 . .
C C6A 1.0472(12) 0.9271(9) 0.5925(5) 0.033(2) Uani d . 1 . .
H H6AA 0.9518 1.0023 0.6110 0.040 Uiso calc R 1 . .
C C7A 1.0242(10) 0.8308(8) 0.5541(4) 0.0233(18) Uani d . 1 . .
C C8A 0.7142(11) 0.9480(9) 0.5629(5) 0.032(2) Uani d . 1 . .
H H8AA 0.6292 0.9468 0.5344 0.039 Uiso calc R 1 . .
H H8AB 0.7308 1.0327 0.5530 0.039 Uiso calc R 1 . .
C C9A 0.6447(10) 0.9492(8) 0.6369(5) 0.0285(19) Uani d . 1 . .
C C10A 0.4963(11) 1.0512(9) 0.6642(5) 0.032(2) Uani d . 1 . .
C C11A 0.4255(13) 1.0523(12) 0.7299(5) 0.045(3) Uani d . 1 . .
H H11A 0.3235 1.1241 0.7464 0.054 Uiso calc R 1 . .
C C12A 0.5068(16) 0.9449(14) 0.7730(5) 0.059(3) Uani d . 1 . .
H H12A 0.4588 0.9425 0.8188 0.070 Uiso calc R 1 . .
C C13A 0.6551(16) 0.8438(13) 0.7486(6) 0.056(3) Uani d . 1 . .
H H13A 0.7114 0.7715 0.7775 0.067 Uiso calc R 1 . .
C C14A 0.7229(13) 0.8476(10) 0.6812(5) 0.038(2) Uani d . 1 . .
H H14A 0.8270 0.7776 0.6651 0.046 Uiso calc R 1 . .
C C15A 1.1081(11) 0.6630(9) 0.4164(5) 0.032(2) Uani d . 1 . .
H H15A 1.0037 0.7458 0.4202 0.039 Uiso calc R 1 . .
H H15B 1.0819 0.5910 0.3980 0.039 Uiso calc R 1 . .
C C16A 1.2394(13) 0.6877(10) 0.3668(6) 0.045(2) Uani d . 1 . .
H H16A 1.2736 0.7527 0.3878 0.054 Uiso calc R 1 . .
H H16B 1.1871 0.7307 0.3255 0.054 Uiso calc R 1 . .
C C17A 1.3970(14) 0.5643(12) 0.3448(6) 0.050(3) Uani d . 1 . .
H H17A 1.4804 0.5943 0.3182 0.060 Uiso calc R 1 . .
H H17B 1.4462 0.5180 0.3861 0.060 Uiso calc R 1 . .
C C18A 1.3692(18) 0.4668(14) 0.3032(7) 0.074(4) Uani d . 1 . .
H H18A 1.4779 0.3957 0.2870 0.111 Uiso calc R 1 . .
H H18B 1.3122 0.5130 0.2640 0.111 Uiso calc R 1 . .
H H18C 1.2991 0.4269 0.3312 0.111 Uiso calc R 1 . .
Br Br1B 0.13415(14) 0.30839(10) 0.89286(6) 0.0507(4) Uani d . 1 . .
O O1B 0.1010(8) 1.1026(6) 1.0104(4) 0.0420(17) Uani d . 1 . .
N N2B 0.2350(10) 0.6702(8) 0.9504(5) 0.043(2) Uani d . 1 . .
H H2BA 0.1516 0.7404 0.9700 0.051 Uiso calc R 1 . .
N N1B 0.2818(10) 0.8840(8) 1.0051(4) 0.0367(19) Uani d . 1 . .
C C1B 0.2085(12) 1.0049(9) 0.9810(6) 0.040(2) Uani d . 1 . .
H H1B 0.2438 1.0180 0.9347 0.048 Uiso calc R 1 . .
C C2B 0.4187(11) 0.7787(9) 0.9663(4) 0.029(2) Uani d . 1 . .
C C3B 0.5739(12) 0.7863(10) 0.9563(5) 0.040(2) Uani d . 1 . .
H H3BA 0.5885 0.8603 0.9741 0.048 Uiso calc R 1 . .
C C4B 0.7098(13) 0.6858(11) 0.9199(6) 0.046(3) Uani d . 1 . .
H H4BA 0.8176 0.6899 0.9127 0.056 Uiso calc R 1 . .
C C5B 0.6836(12) 0.5805(11) 0.8948(5) 0.045(3) Uani d . 1 . .
H H5BA 0.7750 0.5102 0.8704 0.054 Uiso calc R 1 . .
C C6B 0.5278(12) 0.5753(10) 0.9044(5) 0.040(2) Uani d . 1 . .
H H6BA 0.5135 0.5016 0.8859 0.048 Uiso calc R 1 . .
C C7B 0.3897(11) 0.6742(9) 0.9403(5) 0.034(2) Uani d . 1 . .
C C8B 0.1972(13) 0.5605(10) 0.9317(5) 0.042(2) Uani d . 1 . .
H H8BA 0.0930 0.5649 0.9602 0.051 Uiso calc R 1 . .
H H8BB 0.2892 0.4758 0.9432 0.051 Uiso calc R 1 . .
C C9B 0.1733(11) 0.5527(10) 0.8569(5) 0.039(2) Uani d . 1 . .
C C10B 0.1435(11) 0.4489(9) 0.8321(5) 0.036(2) Uani d . 1 . .
C C11B 0.1136(14) 0.4417(12) 0.7659(6) 0.052(3) Uani d . 1 . .
H H11B 0.0909 0.3685 0.7518 0.063 Uiso calc R 1 . .
C C12B 0.1169(16) 0.5430(14) 0.7193(7) 0.063(3) Uani d . 1 . .
H H12B 0.0989 0.5396 0.6731 0.076 Uiso calc R 1 . .
C C13B 0.1474(15) 0.6475(14) 0.7431(6) 0.061(4) Uani d . 1 . .
H H13B 0.1470 0.7185 0.7128 0.074 Uiso calc R 1 . .
C C14B 0.1787(14) 0.6529(11) 0.8103(7) 0.055(3) Uani d . 1 . .
H H14B 0.2039 0.7248 0.8243 0.066 Uiso calc R 1 . .
C C15B 0.2170(14) 0.8513(11) 1.0754(5) 0.046(3) Uani d . 1 . .
H H15C 0.0960 0.9090 1.0858 0.055 Uiso calc R 1 . .
H H15D 0.2295 0.7562 1.0768 0.055 Uiso calc R 1 . .
C C16B 0.3143(18) 0.8742(17) 1.1276(7) 0.074(4) Uani d . 1 . .
H H16C 0.3079 0.9677 1.1241 0.089 Uiso calc R 1 . .
H H16D 0.4342 0.8122 1.1189 0.089 Uiso calc R 1 . .
C C17B 0.240(2) 0.8494(17) 1.2001(7) 0.077(4) Uani d . 1 . .
H H17C 0.2473 0.7556 1.2028 0.093 Uiso calc R 1 . .
H H17D 0.3088 0.8596 1.2338 0.093 Uiso calc R 1 . .
C C18B 0.064(2) 0.9411(16) 1.2183(7) 0.089(5) Uani d . 1 . .
H H18D 0.0199 0.9132 1.2619 0.133 Uiso calc R 1 . .
H H18E -0.0034 0.9385 1.1827 0.133 Uiso calc R 1 . .
H H18F 0.0576 1.0329 1.2226 0.133 Uiso calc R 1 . .

loop_
_atom_site_aniso_label
_atom_site_aniso_U_11
_atom_site_aniso_U_22
_atom_site_aniso_U_33
_atom_site_aniso_U_12
_atom_site_aniso_U_13
_atom_site_aniso_U_23
Br1A 0.0302(5) 0.0275(5) 0.0621(8) -0.0027(4) -0.0057(5) -0.0033(5)
O1A 0.040(4) 0.016(3) 0.083(6) -0.009(3) 0.007(4) -0.015(3)
N1A 0.025(4) 0.020(4) 0.039(5) -0.005(3) -0.006(3) -0.001(3)
N2A 0.022(3) 0.020(4) 0.043(5) -0.004(3) 0.003(3) -0.008(3)
C1A 0.029(5) 0.023(5) 0.043(6) -0.010(4) 0.006(4) -0.003(4)
C2A 0.023(4) 0.021(4) 0.033(5) -0.008(3) 0.000(4) 0.004(4)
C3A 0.029(5) 0.026(5) 0.036(5) -0.010(4) -0.005(4) 0.004(4)
C4A 0.035(5) 0.048(6) 0.049(6) -0.022(5) -0.015(5) 0.007(5)
C5A 0.051(6) 0.032(5) 0.039(6) -0.030(5) -0.002(5) 0.000(4)
C6A 0.042(5) 0.022(4) 0.037(6) -0.013(4) -0.008(4) 0.000(4)
C7A 0.027(4) 0.016(4) 0.027(5) -0.008(3) -0.004(4) 0.000(3)
C8A 0.025(4) 0.023(4) 0.042(6) -0.004(4) 0.004(4) -0.011(4)
C9A 0.025(4) 0.024(4) 0.038(5) -0.012(4) 0.001(4) -0.002(4)
C10A 0.027(4) 0.028(5) 0.041(6) -0.011(4) -0.003(4) -0.002(4)
C11A 0.033(5) 0.059(7) 0.038(6) -0.015(5) 0.007(5) -0.013(5)
C12A 0.066(8) 0.098(10) 0.021(6) -0.045(8) 0.008(5) -0.007(6)
C13A 0.062(7) 0.061(7) 0.049(7) -0.029(6) -0.016(6) 0.018(6)
C14A 0.041(5) 0.032(5) 0.038(6) -0.010(4) -0.009(4) 0.010(4)
C15A 0.033(5) 0.028(5) 0.027(5) -0.002(4) -0.005(4) -0.007(4)
C16A 0.048(6) 0.035(5) 0.046(7) -0.012(5) -0.001(5) 0.000(5)
C17A 0.047(6) 0.055(7) 0.042(7) -0.015(5) 0.002(5) -0.007(5)
C18A 0.082(10) 0.067(9) 0.063(9) -0.023(8) 0.022(7) -0.035(7)
Br1B 0.0518(7) 0.0338(6) 0.0641(8) -0.0140(5) -0.0099(6) 0.0050(5)
O1B 0.037(4) 0.019(3) 0.064(5) -0.004(3) -0.009(3) -0.006(3)
N2B 0.028(4) 0.034(5) 0.059(6) -0.004(4) -0.002(4) -0.011(4)
N1B 0.038(4) 0.032(4) 0.026(4) 0.000(4) -0.001(3) 0.004(3)
C1B 0.032(5) 0.031(5) 0.060(7) -0.012(5) -0.013(5) 0.002(5)
C2B 0.031(5) 0.029(5) 0.020(5) -0.004(4) -0.004(4) 0.007(4)
C3B 0.040(5) 0.040(6) 0.038(6) -0.013(5) -0.006(4) 0.002(4)
C4B 0.030(5) 0.060(7) 0.046(7) -0.016(5) -0.004(5) 0.010(5)
C5B 0.027(5) 0.047(6) 0.040(6) 0.007(4) -0.004(4) 0.007(5)
C6B 0.038(5) 0.029(5) 0.045(6) -0.005(4) 0.000(5) -0.007(4)
C7B 0.029(5) 0.024(5) 0.038(6) -0.002(4) 0.001(4) 0.001(4)
C8B 0.036(5) 0.039(6) 0.050(7) -0.014(5) -0.001(5) 0.008(5)
C9B 0.025(5) 0.037(5) 0.048(6) -0.005(4) -0.003(4) 0.009(5)
C10B 0.027(5) 0.032(5) 0.040(6) -0.002(4) 0.001(4) 0.001(4)
C11B 0.045(6) 0.046(6) 0.051(7) -0.002(5) -0.001(5) -0.010(5)
C12B 0.058(8) 0.069(9) 0.045(7) -0.006(7) -0.005(6) 0.008(6)
C13B 0.054(7) 0.068(8) 0.045(7) -0.010(6) -0.005(6) 0.034(6)
C14B 0.042(6) 0.047(7) 0.071(9) -0.015(5) -0.005(6) 0.022(6)
C15B 0.046(6) 0.048(6) 0.040(6) -0.014(5) -0.002(5) -0.007(5)
C16B 0.070(9) 0.110(12) 0.056(8) -0.048(9) -0.012(7) -0.014(8)
C17B 0.098(11) 0.099(11) 0.044(8) -0.048(10) -0.016(8) 0.018(7)
C18B 0.111(13) 0.082(11) 0.049(9) -0.020(10) 0.018(8) -0.007(7)

loop_
_atom_type_symbol
_atom_type_description
_atom_type_scat_dispersion_real
_atom_type_scat_dispersion_imag
_atom_type_scat_source
C C 0.0033 0.0016 'International Tables Vol C Tables 4.2.6.8 and 6.1.1.4'
H H 0.0000 0.0000 'International Tables Vol C Tables 4.2.6.8 and 6.1.1.4'
N N 0.0061 0.0033 'International Tables Vol C Tables 4.2.6.8 and 6.1.1.4'
O O 0.0106 0.0060 'International Tables Vol C Tables 4.2.6.8 and 6.1.1.4'
Br Br -0.2901 2.4595 'International Tables Vol C Tables 4.2.6.8 and 6.1.1.4'

loop_
_geom_angle_atom_site_label_1
_geom_angle_atom_site_label_2
_geom_angle_atom_site_label_3
_geom_angle_site_symmetry_1
_geom_angle_site_symmetry_3
_geom_angle
_geom_angle_publ_flag
C1A N1A C2A . . 119.2(8) ?
C1A N1A C15A . . 121.5(8) ?
C2A N1A C15A . . 119.2(7) ?
C7A N2A C8A . . 123.7(7) ?
C7A N2A H2AA . . 118.1 ?
C8A N2A H2AA . . 118.1 ?
O1A C1A N1A . . 127.6(10) ?
O1A C1A H1AA . . 116.2 ?
N1A C1A H1AA . . 116.2 ?
C3A C2A C7A . . 120.1(8) ?
C3A C2A N1A . . 121.0(8) ?
C7A C2A N1A . . 118.9(7) ?
C4A C3A C2A . . 122.2(9) ?
C4A C3A H3AA . . 118.9 ?
C2A C3A H3AA . . 118.9 ?
C5A C4A C3A . . 118.5(9) ?
C5A C4A H4AA . . 120.8 ?
C3A C4A H4AA . . 120.8 ?
C4A C5A C6A . . 122.0(9) ?
C4A C5A H5AA . . 119.0 ?
C6A C5A H5AA . . 119.0 ?
C5A C6A C7A . . 121.0(9) ?
C5A C6A H6AA . . 119.5 ?
C7A C6A H6AA . . 119.5 ?
N2A C7A C6A . . 124.0(8) ?
N2A C7A C2A . . 119.8(7) ?
C6A C7A C2A . . 116.2(8) ?
N2A C8A C9A . . 115.2(8) ?
N2A C8A H8AA . . 108.5 ?
C9A C8A H8AA . . 108.5 ?
N2A C8A H8AB . . 108.5 ?
C9A C8A H8AB . . 108.5 ?
H8AA C8A H8AB . . 107.5 ?
C14A C9A C10A . . 116.1(9) ?
C14A C9A C8A . . 121.9(8) ?
C10A C9A C8A . . 122.0(8) ?
C11A C10A C9A . . 123.6(9) ?
C11A C10A Br1A . . 118.2(7) ?
C9A C10A Br1A . . 118.1(7) ?
C10A C11A C12A . . 118.6(10) ?
C10A C11A H11A . . 120.7 ?
C12A C11A H11A . . 120.7 ?
C13A C12A C11A . . 119.8(10) ?
C13A C12A H12A . . 120.1 ?
C11A C12A H12A . . 120.1 ?
C12A C13A C14A . . 119.5(11) ?
C12A C13A H13A . . 120.2 ?
C14A C13A H13A . . 120.2 ?
C9A C14A C13A . . 122.4(10) ?
C9A C14A H14A . . 118.8 ?
C13A C14A H14A . . 118.8 ?
N1A C15A C16A . . 113.6(8) ?
N1A C15A H15A . . 108.9 ?
C16A C15A H15A . . 108.9 ?
N1A C15A H15B . . 108.9 ?
C16A C15A H15B . . 108.9 ?
H15A C15A H15B . . 107.7 ?
C15A C16A C17A . . 116.0(8) ?
C15A C16A H16A . . 108.3 ?
C17A C16A H16A . . 108.3 ?
C15A C16A H16B . . 108.3 ?
C17A C16A H16B . . 108.3 ?
H16A C16A H16B . . 107.4 ?
C18A C17A C16A . . 114.6(10) ?
C18A C17A H17A . . 108.6 ?
C16A C17A H17A . . 108.6 ?
C18A C17A H17B . . 108.6 ?
C16A C17A H17B . . 108.6 ?
H17A C17A H17B . . 107.6 ?
C17A C18A H18A . . 109.5 ?
C17A C18A H18B . . 109.5 ?
H18A C18A H18B . . 109.5 ?
C17A C18A H18C . . 109.5 ?
H18A C18A H18C . . 109.5 ?
H18B C18A H18C . . 109.5 ?
C7B N2B C8B . . 124.9(8) ?
C7B N2B H2BA . . 117.6 ?
C8B N2B H2BA . . 117.6 ?
C1B N1B C2B . . 122.6(8) ?
C1B N1B C15B . . 118.8(9) ?
C2B N1B C15B . . 118.6(7) ?
O1B C1B N1B . . 128.1(11) ?
O1B C1B H1B . . 115.9 ?
N1B C1B H1B . . 115.9 ?
C3B C2B C7B . . 122.3(9) ?
C3B C2B N1B . . 118.4(9) ?
C7B C2B N1B . . 119.3(8) ?
C2B C3B C4B . . 120.2(10) ?
C2B C3B H3BA . . 119.9 ?
C4B C3B H3BA . . 119.9 ?
C5B C4B C3B . . 118.2(9) ?
C5B C4B H4BA . . 120.9 ?
C3B C4B H4BA . . 120.9 ?
C6B C5B C4B . . 121.0(10) ?
C6B C5B H5BA . . 119.5 ?
C4B C5B H5BA . . 119.5 ?
C5B C6B C7B . . 122.2(10) ?
C5B C6B H6BA . . 118.9 ?
C7B C6B H6BA . . 118.9 ?
N2B C7B C2B . . 121.0(8) ?
N2B C7B C6B . . 122.9(9) ?
C2B C7B C6B . . 116.2(9) ?
N2B C8B C9B . . 116.8(8) ?
N2B C8B H8BA . . 108.1 ?
C9B C8B H8BA . . 108.1 ?
N2B C8B H8BB . . 108.1 ?
C9B C8B H8BB . . 108.1 ?
H8BA C8B H8BB . . 107.3 ?
C10B C9B C14B . . 116.6(10) ?
C10B C9B C8B . . 122.2(9) ?
C14B C9B C8B . . 121.2(10) ?
C9B C10B C11B . . 123.8(10) ?
C9B C10B Br1B . . 119.0(8) ?
C11B C10B Br1B . . 117.2(8) ?
C10B C11B C12B . . 119.6(12) ?
C10B C11B H11B . . 120.2 ?
C12B C11B H11B . . 120.2 ?
C13B C12B C11B . . 117.3(12) ?
C13B C12B H12B . . 121.3 ?
C11B C12B H12B . . 121.3 ?
C12B C13B C14B . . 122.4(11) ?
C12B C13B H13B . . 118.8 ?
C14B C13B H13B . . 118.8 ?
C13B C14B C9B . . 120.2(12) ?
C13B C14B H14B . . 119.9 ?
C9B C14B H14B . . 119.9 ?
C16B C15B N1B . . 109.8(9) ?
C16B C15B H15C . . 109.7 ?
N1B C15B H15C . . 109.7 ?
C16B C15B H15D . . 109.7 ?
N1B C15B H15D . . 109.7 ?
H15C C15B H15D . . 108.2 ?
C15B C16B C17B . . 109.6(11) ?
C15B C16B H16C . . 109.8 ?
C17B C16B H16C . . 109.8 ?
C15B C16B H16D . . 109.8 ?
C17B C16B H16D . . 109.8 ?
H16C C16B H16D . . 108.2 ?
C18B C17B C16B . . 113.4(12) ?
C18B C17B H17C . . 108.9 ?
C16B C17B H17C . . 108.9 ?
C18B C17B H17D . . 108.9 ?
C16B C17B H17D . . 108.9 ?
H17C C17B H17D . . 107.7 ?
C17B C18B H18D . . 109.5 ?
C17B C18B H18E . . 109.5 ?
H18D C18B H18E . . 109.5 ?
C17B C18B H18F . . 109.5 ?
H18D C18B H18F . . 109.5 ?
H18E C18B H18F . . 109.5 ?

loop_
_geom_bond_atom_site_label_1
_geom_bond_atom_site_label_2
_geom_bond_site_symmetry_2
_geom_bond_distance
_geom_bond_publ_flag
Br1A C10A . 1.925(9) ?
O1A C1A . 1.224(11) ?
N1A C1A . 1.333(11) ?
N1A C2A . 1.440(11) ?
N1A C15A . 1.452(11) ?
N2A C7A . 1.353(11) ?
N2A C8A . 1.452(11) ?
N2A H2AA . 0.8800 ?
C1A H1AA . 0.9500 ?
C2A C3A . 1.373(12) ?
C2A C7A . 1.429(12) ?
C3A C4A . 1.365(13) ?
C3A H3AA . 0.9500 ?
C4A C5A . 1.364(14) ?
C4A H4AA . 0.9500 ?
C5A C6A . 1.370(13) ?
C5A H5AA . 0.9500 ?
C6A C7A . 1.409(12) ?
C6A H6AA . 0.9500 ?
C8A C9A . 1.507(13) ?
C8A H8AA . 0.9900 ?
C8A H8AB . 0.9900 ?
C9A C14A . 1.380(12) ?
C9A C10A . 1.389(12) ?
C10A C11A . 1.362(14) ?
C11A C12A . 1.408(17) ?
C11A H11A . 0.9500 ?
C12A C13A . 1.368(17) ?
C12A H12A . 0.9500 ?
C13A C14A . 1.391(15) ?
C13A H13A . 0.9500 ?
C14A H14A . 0.9500 ?
C15A C16A . 1.505(14) ?
C15A H15A . 0.9900 ?
C15A H15B . 0.9900 ?
C16A C17A . 1.520(14) ?
C16A H16A . 0.9900 ?
C16A H16B . 0.9900 ?
C17A C18A . 1.478(17) ?
C17A H17A . 0.9900 ?
C17A H17B . 0.9900 ?
C18A H18A . 0.9800 ?
C18A H18B . 0.9800 ?
C18A H18C . 0.9800 ?
Br1B C10B . 1.910(10) ?
O1B C1B . 1.212(12) ?
N2B C7B . 1.354(12) ?
N2B C8B . 1.427(13) ?
N2B H2BA . 0.8800 ?
N1B C1B . 1.305(12) ?
N1B C2B . 1.443(12) ?
N1B C15B . 1.509(13) ?
C1B H1B . 0.9500 ?
C2B C3B . 1.374(13) ?
C2B C7B . 1.388(13) ?
C3B C4B . 1.393(15) ?
C3B H3BA . 0.9500 ?
C4B C5B . 1.373(16) ?
C4B H4BA . 0.9500 ?
C5B C6B . 1.368(14) ?
C5B H5BA . 0.9500 ?
C6B C7B . 1.389(13) ?
C6B H6BA . 0.9500 ?
C8B C9B . 1.528(15) ?
C8B H8BA . 0.9900 ?
C8B H8BB . 0.9900 ?
C9B C10B . 1.373(14) ?
C9B C14B . 1.399(14) ?
C10B C11B . 1.378(15) ?
C11B C12B . 1.403(17) ?
C11B H11B . 0.9500 ?
C12B C13B . 1.375(19) ?
C12B H12B . 0.9500 ?
C13B C14B . 1.396(17) ?
C13B H13B . 0.9500 ?
C14B H14B . 0.9500 ?
C15B C16B . 1.502(16) ?
C15B H15C . 0.9900 ?
C15B H15D . 0.9900 ?
C16B C17B . 1.550(18) ?
C16B H16C . 0.9900 ?
C16B H16D . 0.9900 ?
C17B C18B . 1.47(2) ?
C17B H17C . 0.9900 ?
C17B H17D . 0.9900 ?
C18B H18D . 0.9800 ?
C18B H18E . 0.9800 ?
C18B H18F . 0.9800 ?

loop_
_geom_hbond_atom_site_label_D
_geom_hbond_atom_site_label_H
_geom_hbond_atom_site_label_A
_geom_hbond_site_symmetry_A
_geom_hbond_distance_DH
_geom_hbond_distance_HA
_geom_hbond_distance_DA
_geom_hbond_angle_DHA
N2A H2AA O1A 2_766 0.88 2.15 2.947(9) 149.5
N2B H2BA O1B 2_577 0.88 2.18 3.020(10) 158.8

loop_
_geom_torsion_atom_site_label_1
_geom_torsion_atom_site_label_2
_geom_torsion_atom_site_label_3
_geom_torsion_atom_site_label_4
_geom_torsion_site_symmetry_1
_geom_torsion_site_symmetry_2
_geom_torsion_site_symmetry_3
_geom_torsion_site_symmetry_4
_geom_torsion
_geom_torsion_publ_flag
C2A N1A C1A O1A . . . . -176.4(8) ?
C15A N1A C1A O1A . . . . -0.5(14) ?
C1A N1A C2A C3A . . . . 67.9(11) ?
C15A N1A C2A C3A . . . . -108.1(9) ?
C1A N1A C2A C7A . . . . -113.6(9) ?
C15A N1A C2A C7A . . . . 70.4(10) ?
C7A C2A C3A C4A . . . . -0.1(14) ?
N1A C2A C3A C4A . . . . 178.3(8) ?
C2A C3A C4A C5A . . . . -0.8(14) ?
C3A C4A C5A C6A . . . . 0.4(15) ?
C4A C5A C6A C7A . . . . 0.8(14) ?
C8A N2A C7A C6A . . . . 6.4(14) ?
C8A N2A C7A C2A . . . . -173.7(8) ?
C5A C6A C7A N2A . . . . 178.2(9) ?
C5A C6A C7A C2A . . . . -1.6(12) ?
C3A C2A C7A N2A . . . . -178.6(8) ?
N1A C2A C7A N2A . . . . 2.9(12) ?
C3A C2A C7A C6A . . . . 1.3(12) ?
N1A C2A C7A C6A . . . . -177.2(8) ?
C7A N2A C8A C9A . . . . -80.4(10) ?
N2A C8A C9A C14A . . . . -2.5(12) ?
N2A C8A C9A C10A . . . . 178.9(8) ?
C14A C9A C10A C11A . . . . -2.0(13) ?
C8A C9A C10A C11A . . . . 176.7(9) ?
C14A C9A C10A Br1A . . . . -179.1(6) ?
C8A C9A C10A Br1A . . . . -0.3(11) ?
C9A C10A C11A C12A . . . . 0.3(15) ?
Br1A C10A C11A C12A . . . . 177.4(8) ?
C10A C11A C12A C13A . . . . 1.1(16) ?
C11A C12A C13A C14A . . . . -0.8(17) ?
C10A C9A C14A C13A . . . . 2.4(14) ?
C8A C9A C14A C13A . . . . -176.4(9) ?
C12A C13A C14A C9A . . . . -1.1(17) ?
C1A N1A C15A C16A . . . . -106.0(9) ?
C2A N1A C15A C16A . . . . 69.9(10) ?
N1A C15A C16A C17A . . . . 69.3(11) ?
C15A C16A C17A C18A . . . . 66.8(14) ?
C2B N1B C1B O1B . . . . -174.7(9) ?
C15B N1B C1B O1B . . . . 7.6(15) ?
C1B N1B C2B C3B . . . . 72.6(12) ?
C15B N1B C2B C3B . . . . -109.6(10) ?
C1B N1B C2B C7B . . . . -107.1(11) ?
C15B N1B C2B C7B . . . . 70.7(11) ?
C7B C2B C3B C4B . . . . -1.2(15) ?
N1B C2B C3B C4B . . . . 179.1(9) ?
C2B C3B C4B C5B . . . . 0.1(15) ?
C3B C4B C5B C6B . . . . 0.9(16) ?
C4B C5B C6B C7B . . . . -0.8(16) ?
C8B N2B C7B C2B . . . . -173.3(9) ?
C8B N2B C7B C6B . . . . 6.0(16) ?
C3B C2B C7B N2B . . . . -179.3(9) ?
N1B C2B C7B N2B . . . . 0.4(13) ?
C3B C2B C7B C6B . . . . 1.4(14) ?
N1B C2B C7B C6B . . . . -179.0(8) ?
C5B C6B C7B N2B . . . . -179.7(10) ?
C5B C6B C7B C2B . . . . -0.4(15) ?
C7B N2B C8B C9B . . . . -80.8(12) ?
N2B C8B C9B C10B . . . . 177.2(9) ?
N2B C8B C9B C14B . . . . -3.6(14) ?
C14B C9B C10B C11B . . . . -2.4(14) ?
C8B C9B C10B C11B . . . . 176.9(9) ?
C14B C9B C10B Br1B . . . . -180.0(7) ?
C8B C9B C10B Br1B . . . . -0.7(12) ?
C9B C10B C11B C12B . . . . 1.6(16) ?
Br1B C10B C11B C12B . . . . 179.3(8) ?
C10B C11B C12B C13B . . . . -1.2(17) ?
C11B C12B C13B C14B . . . . 1.8(18) ?
C12B C13B C14B C9B . . . . -2.6(18) ?
C10B C9B C14B C13B . . . . 2.8(15) ?
C8B C9B C14B C13B . . . . -176.5(10) ?
C1B N1B C15B C16B . . . . -93.1(12) ?
C2B N1B C15B C16B . . . . 89.0(12) ?
N1B C15B C16B C17B . . . . 176.4(11) ?
C15B C16B C17B C18B . . . . -61.8(18) ?
